data_7204438
loop_
_publ_author_name
'Kean, Christopher L.'
'Miller, David O.'
'Pickup, Peter G.'

_publ_section_title
;
 Thiophene-substituted nickel dithiolene complexes. Precursors for low
 band gap conjugated metallopolymers
;
_journal_issue 10
_journal_name_full 'Journal of Materials Chemistry'
_journal_page_first 2949
_journal_paper_doi 10.1039/b204090e
_journal_volume 12
_journal_year 2002
_chemical_formula_sum 'C32 H36 N Ni S6'
_chemical_formula_weight 685.70
_space_group_IT_number 15
_symmetry_cell_setting monoclinic
_symmetry_Int_Tables_number 15
_symmetry_space_group_name_Hall '-C 2yc'
_symmetry_space_group_name_H-M 'C 1 2/c 1'
_audit_creation_date 2001-02-28
_audit_creation_method 'by teXsan for Windows v1.06'
_audit_update_record
;
?
;
_cell_angle_alpha 90
_cell_angle_beta 106.73(2)
_cell_angle_gamma 90
_cell_formula_units_Z 4
_cell_length_a 28.856(4)
_cell_length_b 7.518(3)
_cell_length_c 16.377(5)
_cell_measurement_reflns_used 18
_cell_measurement_temperature 299.2
_cell_measurement_theta_max 13.4
_cell_measurement_theta_min 4.7
_cell_volume 3402.4(18)
_computing_cell_refinement 'MSC/AFC Diffractometer Control'
_computing_data_collection 'MSC/AFC Diffractometer Control'
_computing_data_reduction 'teXsan for Windows version 1.06 (MSC, 1997-1999)'
_computing_publication_material 'teXsan for Windows version 1.06 (MSC, 1997-1999)'
_computing_structure_refinement 'teXsan for Windows version 1.06 (MSC, 1997-1999)'
_computing_structure_solution
;
SIR92 (Altomare, et. al. 1994)
;
_diffrn_ambient_temperature 299.2
_diffrn_measurement_device 'Rigaku AFC6S'
_diffrn_measurement_method \w-2\q
_diffrn_orient_matrix_UB_11 0.00742
_diffrn_orient_matrix_UB_12 -0.09833
_diffrn_orient_matrix_UB_13 -0.03541
_diffrn_orient_matrix_UB_21 0.03483
_diffrn_orient_matrix_UB_22 0.00444
_diffrn_orient_matrix_UB_23 0.03410
_diffrn_orient_matrix_UB_31 -0.00643
_diffrn_orient_matrix_UB_32 -0.08947
_diffrn_orient_matrix_UB_33 0.04061
_diffrn_radiation_detector 'scintillation counter'
_diffrn_radiation_monochromator graphite
_diffrn_radiation_source 'X-ray tube'
_diffrn_radiation_type 'Mo K\a'
_diffrn_radiation_wavelength 0.7107
_diffrn_reflns_av_R_equivalents 0.04010
_diffrn_reflns_av_sigmaI/netI 0.170
_diffrn_reflns_limit_h_max 37
_diffrn_reflns_limit_h_min 0
_diffrn_reflns_limit_k_max 9
_diffrn_reflns_limit_k_min 0
_diffrn_reflns_limit_l_max 20
_diffrn_reflns_limit_l_min -21
_diffrn_reflns_number 4316
_diffrn_reflns_reduction_process 'Lp corrections applied'
_diffrn_reflns_theta_max 27.56
_diffrn_reflns_theta_min 2.59
_diffrn_standards_decay_% -0.96
_diffrn_standards_interval_count 150
_diffrn_standards_number 3
_exptl_absorpt_coefficient_mu 0.961
_exptl_absorpt_correction_T_max 1.000
_exptl_absorpt_correction_T_min 0.781
_exptl_absorpt_correction_type
;
\y scans (North,Phillips & Matthews, 1968)
;
_exptl_crystal_colour red
_exptl_crystal_density_diffrn 1.339
_exptl_crystal_density_meas ?
_exptl_crystal_description plate
_exptl_crystal_F_000 1436.00
_exptl_crystal_size_max 0.35
_exptl_crystal_size_mid 0.35
_exptl_crystal_size_min 0.05
_refine_diff_density_max 0.97
_refine_diff_density_min -0.63
_refine_ls_extinction_method none
_refine_ls_goodness_of_fit_all 2.274
_refine_ls_goodness_of_fit_ref 3.310
_refine_ls_hydrogen_treatment noref
_refine_ls_matrix_type full
_refine_ls_number_constraints 0
_refine_ls_number_parameters 163
_refine_ls_number_reflns 1732
_refine_ls_number_restraints 0
_refine_ls_R_factor_all 0.2242
_refine_ls_R_factor_gt 0.0980
_refine_ls_shift/su_max 0.0000
_refine_ls_shift/su_mean 0.0000
_refine_ls_structure_factor_coef F
_refine_ls_weighting_details 'w = 1/[\s^2^(Fo) + 0.00004|Fo|^2^]'
_refine_ls_weighting_scheme sigma
_refine_ls_wR_factor_all 0.1000
_refine_ls_wR_factor_ref 0.0940
_reflns_number_gt 1732
_reflns_number_total 4233
_reflns_threshold_expression I>2.00\s(I)
_cod_data_source_file b204090e.txt
_cod_data_source_block '_clkb84a'
_cod_original_cell_volume 3402(2)
_cod_original_sg_symbol_H-M 'C 2/c      '
_cod_original_formula_sum 'C32 H36 N Ni S6 '
_cod_database_code 7204438

loop_
_symmetry_equiv_pos_as_xyz
'   +x,   +y,   +z'
'   -x,   +y,1/2-z'
'   -x,   -y,   -z'
'   +x,   -y,1/2+z'
'1/2+x,1/2+y,   +z'
1/2-x,1/2+y,1/2-z
'1/2-x,1/2-y,   -z'
1/2+x,1/2-y,1/2+z

loop_
_atom_site_label
_atom_site_fract_x
_atom_site_fract_y
_atom_site_fract_z
_atom_site_U_iso_or_equiv
_atom_site_occupancy
_atom_site_refinement_flags
_atom_site_adp_type
_atom_site_calc_flag
_atom_site_calc_attached_atom
Ni(1) 1.0000 0.0000 0.5000 0.0603(3) 0.500 S Uani d ?
S(1) 1.1638(1) -0.0706(6) 0.7378(3) 0.220(2) 0.850 S Uani d ?
S(2) 1.06211(6) -0.0617(2) 0.6038(1) 0.0740(6) 1.000 . Uani d ?
S(3) 1.03753(6) 0.2168(2) 0.4632(1) 0.0769(6) 1.000 . Uani d ?
S(4) 1.1895(2) 0.237(1) 0.6952(4) 0.225(3) 0.525 S Uani d ?
N(1) 1.0000 0.361(1) 0.7500 0.093(3) 1.000 S Uani d ?
C(1) 1.2133(4) 0.014(2) 0.7993(6) 0.152(5) 1.000 . Uani d ?
C(2) 1.2237(5) 0.155(3) 0.7720(9) 0.253(8) 1.000 . Uani d ?
C(4) 1.1520(2) 0.0900(9) 0.6689(4) 0.084(2) 1.000 . Uani d ?
C(5) 1.1064(2) 0.0952(8) 0.5994(4) 0.065(2) 1.000 . Uani d ?
C(6) 1.0945(2) 0.2138(8) 0.5344(4) 0.067(2) 1.000 . Uani d ?
C(7) 1.1299(3) 0.344(1) 0.5140(4) 0.077(2) 1.000 . Uani d ?
C(8) 1.1279(3) 0.519(1) 0.5351(5) 0.116(4) 1.000 . Uani d ?
C(9) 1.1611(5) 0.641(1) 0.5151(7) 0.150(5) 1.000 . Uani d ?
C(10) 1.1912(5) 0.586(2) 0.4754(7) 0.140(5) 1.000 . Uani d ?
C(11) 1.1932(4) 0.418(2) 0.4537(8) 0.170(6) 1.000 . Uani d ?
C(12) 1.1633(3) 0.294(1) 0.4749(7) 0.144(4) 1.000 . Uani d ?
C(13) 1.0722(6) 0.535(3) 0.746(1) 0.33(1) 1.000 . Uiso d ?
C(14) 1.0368(5) 0.454(2) 0.7046(8) 0.186(5) 1.000 . Uiso d ?
C(15) 1.0307(4) 0.262(1) 0.8298(6) 0.151(4) 1.000 . Uiso d ?
C(16) 1.0669(5) 0.149(2) 0.8344(9) 0.261(7) 1.000 . Uiso d ?
H(1) 1.2301 -0.0439 0.8515 0.180 1.000 . Uiso c ?
H(2) 1.2542 0.2031 0.8006 0.290 1.000 . Uiso c ?
H(3) 1.1048 0.5587 0.5626 0.138 1.000 . Uiso c ?
H(4) 1.1606 0.7629 0.5307 0.181 1.000 . Uiso c ?
H(5) 1.2126 0.6686 0.4618 0.168 1.000 . Uiso c ?
H(6) 1.2155 0.3821 0.4240 0.204 1.000 . Uiso c ?
H(7) 1.1661 0.1726 0.4612 0.173 1.000 . Uiso c ?
H(8) 1.0763 0.5346 0.8025 0.396 1.000 . Uiso c ?
H(9) 1.0993 0.4661 0.7336 0.396 1.000 . Uiso c ?
H(10) 1.0727 0.6479 0.7217 0.396 1.000 . Uiso c ?
H(11) 1.0442 0.3698 0.6720 0.223 1.000 . Uiso c ?
H(12) 1.0164 0.5464 0.6718 0.223 1.000 . Uiso c ?
H(13) 1.0450 0.3518 0.8702 0.184 1.000 . Uiso c ?
H(14) 1.0087 0.1946 0.8512 0.184 1.000 . Uiso c ?
H(15) 1.0791 0.1081 0.8912 0.318 1.000 . Uiso c ?
H(16) 1.0548 0.0528 0.7974 0.318 1.000 . Uiso c ?
H(17) 1.0912 0.2097 0.8175 0.318 1.000 . Uiso c ?

loop_
_atom_site_aniso_label
_atom_site_aniso_U_11
_atom_site_aniso_U_22
_atom_site_aniso_U_33
_atom_site_aniso_U_12
_atom_site_aniso_U_13
_atom_site_aniso_U_23
Ni(1) 0.0609(7) 0.0602(7) 0.0589(7) -0.0000(6) 0.0159(5) 0.0037(6)
S(1) 0.142(3) 0.276(5) 0.193(4) -0.024(3) -0.027(3) 0.086(4)
S(2) 0.064(1) 0.075(1) 0.075(1) 0.0029(9) 0.0079(9) 0.0182(9)
S(3) 0.072(1) 0.074(1) 0.075(1) -0.010(1) 0.0059(9) 0.012(1)
S(4) 0.172(5) 0.231(7) 0.186(6) -0.089(6) -0.083(5) 0.073(6)
N(1) 0.095(6) 0.136(8) 0.046(4) 0.0000 0.018(4) 0.0000
C(1) 0.083(7) 0.27(2) 0.075(6) 0.010(9) -0.016(5) 0.043(8)
C(2) 0.13(1) 0.44(3) 0.16(1) -0.12(1) -0.015(8) 0.09(1)
C(4) 0.073(5) 0.093(5) 0.080(5) 0.010(4) 0.013(4) 0.025(4)
C(5) 0.066(4) 0.062(4) 0.061(4) 0.010(3) 0.009(3) -0.005(3)
C(6) 0.068(4) 0.070(4) 0.060(4) -0.001(4) 0.013(3) -0.003(4)
C(7) 0.082(5) 0.071(5) 0.069(5) -0.021(4) 0.010(4) -0.007(4)
C(8) 0.153(8) 0.109(8) 0.095(6) -0.038(7) 0.049(6) -0.002(6)
C(9) 0.22(1) 0.117(8) 0.114(9) -0.076(9) 0.041(8) -0.021(7)
C(10) 0.13(1) 0.19(1) 0.100(8) -0.07(1) 0.020(6) -0.005(9)
C(11) 0.15(1) 0.19(1) 0.20(1) -0.06(1) 0.112(9) -0.04(1)
C(12) 0.134(8) 0.139(8) 0.20(1) -0.056(7) 0.117(8) -0.058(8)

loop_
_atom_type_symbol
_atom_type_oxidation_number
_atom_type_number_in_cell
_atom_type_scat_dispersion_real
_atom_type_scat_dispersion_imag
_atom_type_scat_source
C 0 128 0.002 0.002
;International Tables for Crystallography
(1992, Vol. C, Table 6.1.1.2)
;
H 0 144 0.000 0.000
;International Tables for Crystallography
(1992, Vol. C, Table 6.1.1.2)
;
N 0 4 0.004 0.003
;International Tables for Crystallography
(1992, Vol. C, Table 6.1.1.2)
;
S 0 24 0.110 0.124
;International Tables for Crystallography
(1992, Vol. C, Table 6.1.1.2)
;
Ni 0 4 0.285 1.113
;International Tables for Crystallography
(1992, Vol. C, Tables 4.2.6.8 and 6.1.1.1)
;

loop_
_geom_angle_atom_site_label_1
_geom_angle_atom_site_label_2
_geom_angle_atom_site_label_3
_geom_angle
_geom_angle_site_symmetry_1
_geom_angle_site_symmetry_2
_geom_angle_site_symmetry_3
_geom_angle_publ_flag
S2 NI1 S2 180.00 . . . ?
S2 NI1 S3 90.7(1) . . . ?
S2 NI1 S3 89.3(1) . . . ?
S2 NI1 S3 89.3(1) 3_756 3_756 3_756 ?
S2 NI1 S3 90.7(1) 3_756 3_756 3_756 ?
S3 NI1 S3 180.00 . . . ?
C1 S1 C4 96(1) . . . ?
NI1 S2 C5 106.0(4) . . . ?
NI1 S3 C6 105.2(4) . . . ?
C2 S4 C4 100(1) . . . ?
C14 N1 C14 129(2) . . . ?
C14 N1 C15 108(1) . . . ?
C14 N1 C15 96(1) . . . ?
C14 N1 C15 96(1) 2_756 2_756 2_756 ?
C14 N1 C15 108(1) 2_756 2_756 2_756 ?
C15 N1 C15 122(2) . . . ?
S1 C1 C2 112(2) . . . ?
S1 C1 H1 120.3 . . . no
C2 C1 H1 127.5 . . . no
S4 C2 C1 120(2) . . . ?
S4 C2 H2 123.7 . . . no
C1 C2 H2 116.3 . . . no
S1 C4 S4 110.8(9) . . . ?
S1 C4 C5 121(1) . . . ?
S4 C4 C5 127(1) . . . ?
S2 C5 C4 116.7(9) . . . ?
S2 C5 C6 116.8(9) . . . ?
C4 C5 C6 126(1) . . . ?
S3 C6 C5 121.2(9) . . . ?
S3 C6 C7 114.5(8) . . . ?
C5 C6 C7 124(1) . . . ?
C6 C7 C8 119(1) . . . ?
C6 C7 C12 123(1) . . . ?
C8 C7 C12 118(1) . . . ?
C7 C8 C9 119(2) . . . ?
C7 C8 H3 120.5 . . . no
C9 C8 H3 120.8 . . . no
C8 C9 C10 120(2) . . . ?
C8 C9 H4 119.5 . . . no
C10 C9 H4 120.6 . . . no
C9 C10 C11 122(2) . . . ?
C9 C10 H5 118.9 . . . no
C11 C10 H5 119.0 . . . no
C10 C11 C12 120(2) . . . ?
C10 C11 H6 120.1 . . . no
C12 C11 H6 120.0 . . . no
C7 C12 C11 121(2) . . . ?
C7 C12 H7 119.7 . . . no
C11 C12 H7 119.2 . . . no
C14 C13 H8 114.5 . . . no
C14 C13 H9 102.1 . . . no
C14 C13 H10 109.1 . . . no
H8 C13 H9 109.2 . . . no
H8 C13 H10 115.0 . . . no
H9 C13 H10 105.7 . . . no
N1 C14 C13 121(3) . . . ?
N1 C14 H11 105.7 . . . no
N1 C14 H12 101.0 . . . no
C13 C14 H11 112.2 . . . no
C13 C14 H12 103.4 . . . no
H11 C14 H12 113.0 . . . no
N1 C15 C16 127(2) . . . ?
N1 C15 H13 106.1 . . . no
N1 C15 H14 106.8 . . . no
C16 C15 H13 103.5 . . . no
C16 C15 H14 103.5 . . . no
H13 C15 H14 108.9 . . . no
C15 C16 H15 109.0 . . . no
C15 C16 H16 108.2 . . . no
C15 C16 H17 108.3 . . . no
H15 C16 H16 110.1 . . . no
H15 C16 H17 110.5 . . . no
H16 C16 H17 110.7 . . . no

loop_
_geom_bond_atom_site_label_1
_geom_bond_atom_site_label_2
_geom_bond_distance
_geom_bond_site_symmetry_1
_geom_bond_site_symmetry_2
_geom_bond_publ_flag
NI1 S2 2.136(3) . . ?
NI1 S2 2.136(3) . . ?
NI1 S3 2.137(3) . . ?
NI1 S3 2.137(3) . . ?
S1 C1 1.62(2) . . ?
S1 C4 1.62(1) . . ?
S2 C5 1.76(1) . . ?
S3 C6 1.72(1) . . ?
S4 C2 1.49(3) . . ?
S4 C4 1.52(1) . . ?
N1 C14 1.62(2) . . ?
N1 C14 1.62(2) . . ?
N1 C15 1.54(2) . . ?
N1 C15 1.54(2) . . ?
C1 C2 1.22(3) . . ?
C1 H1 0.96 . . no
C2 H2 0.94 . . no
C4 C5 1.47(1) . . ?
C5 C6 1.36(1) . . ?
C6 C7 1.52(1) . . ?
C7 C8 1.37(2) . . ?
C7 C12 1.35(2) . . ?
C8 C9 1.43(2) . . ?
C8 H3 0.95 . . no
C9 C10 1.29(2) . . ?
C9 H4 0.95 . . no
C10 C11 1.32(3) . . ?
C10 H5 0.95 . . no
C11 C12 1.38(2) . . ?
C11 H6 0.95 . . no
C12 H7 0.95 . . no
C13 C14 1.21(3) . . ?
C13 H8 0.90 . . no
C13 H9 1.00 . . no
C13 H10 0.94 . . no
C14 H11 0.89 . . no
C14 H12 0.97 . . no
C15 C16 1.33(3) . . ?
C15 H13 0.95 . . no
C15 H14 0.96 . . no
C16 H15 0.95 . . no
C16 H16 0.95 . . no
C16 H17 0.94 . . no

loop_
_geom_contact_atom_site_label_1
_geom_contact_atom_site_label_2
_geom_contact_distance
_geom_contact_site_symmetry_1
_geom_contact_site_symmetry_2
_geom_contact_publ_flag
S4 C1 3.47(2) . 6_756 no

loop_
_geom_torsion_atom_site_label_1
_geom_torsion_atom_site_label_2
_geom_torsion_atom_site_label_3
_geom_torsion_atom_site_label_4
_geom_torsion_site_symmetry_1
_geom_torsion_site_symmetry_2
_geom_torsion_site_symmetry_3
_geom_torsion_site_symmetry_4
_geom_torsion
_geom_torsion_publ_flag
NI1 S2 C5 C4 . . . . 175.4(8) no
NI1 S2 C5 C6 . . . . -1.9(9) no
NI1 S3 C6 C5 . . . . -3(1) no
NI1 S3 C6 C7 . . . . 172.9(8) no
NI1 S3 C6 C5 . . . . 3(1) no
NI1 S3 C6 C7 . . . . -172.9(8) no
S1 C1 C2 S4 . . . . 6(4) no
S1 C4 S4 C2 . . . . 5(2) no
S1 C4 C5 S2 . . . . 9(1) no
S1 C4 C5 C6 . . . . -174(1) no
S2 NI1 S2 C5 . . . . -174(1) no
S2 NI1 S3 C6 . . . . 1.2(4) no
S2 NI1 S3 C6 . . . . 178.8(4) no
S2 C5 C4 S4 . . . . -161(1) no
S2 C5 C6 S3 . . . . 3(1) no
S2 C5 C6 C7 . . . . -172.1(9) no
S3 NI1 S2 C5 . . . . 0.1(4) no
S3 NI1 S2 C5 . . . . 179.9(4) no
S3 NI1 S3 C6 . . . . 179.9(4) no
S3 C6 C5 C4 . . . . -173.7(9) no
S3 C6 C7 C8 . . . . 80(1) no
S3 C6 C7 C12 . . . . -100(2) no
S4 C4 S1 C1 . . . . -2(1) no
S4 C4 C5 C6 . . . . 16(2) no
C1 S1 C4 C5 . . . . -174(1) no
C1 C2 S4 C4 . . . . -7(4) no
C2 S4 C4 C5 . . . . 176(2) no
C2 C1 S1 C4 . . . . -2(3) no
C4 C5 C6 C7 . . . . 11(2) no
C5 C6 C7 C8 . . . . -105(2) no
C5 C6 C7 C12 . . . . 76(2) no
C6 C7 C8 C9 . . . . -180(1) no
C6 C7 C12 C11 . . . . 177(2) no
C7 C8 C9 C10 . . . . 2(3) no
C7 C12 C11 C10 . . . . 4(4) no
C8 C7 C12 C11 . . . . -3(3) no
C8 C9 C10 C11 . . . . -1(4) no
C9 C8 C7 C12 . . . . -0(2) no
C9 C10 C11 C12 . . . . -1(4) no
C13 C14 N1 C14 . . . . 69(3) no
C13 C14 N1 C15 . . . . -45(3) no
C13 C14 N1 C15 . . . . -172(3) no
C14 N1 C15 C16 . . . . -50(3) no
C14 N1 C15 C16 . . . . 176(2) no
C15 N1 C15 C16 . . . . 60(2) no
